data_2005981
loop_
_publ_author_name
'Jing, L.'
'He-Liang, F.'
'Jie, S.'
'Wei-Xing, C.'

_publ_section_title
;
 3-Anilino-<i>N</i>-phenyl-1<i>H</i>-indole-2-carbothioamide
;
_journal_issue 3
_journal_name_full 'Acta Crystallographica Section C'
_journal_page_first 320
_journal_page_last 322
_journal_paper_doi 10.1107/S0108270196012668
_journal_volume 53
_journal_year 1997
_chemical_formula_sum 'C21 H17 N3 S'
_chemical_formula_weight 343.45
_space_group_IT_number 14
_symmetry_cell_setting monoclinic
_symmetry_space_group_name_Hall '-P 2ybc'
_symmetry_space_group_name_H-M 'P 1 21/c 1'
_atom_type_scat_source
;
IntTabIV and International Tables for Crystallography (1992, Vol. C, Tables
4.2.4.3 and 4.2.6.8)
;
_cell_angle_alpha 90.
_cell_angle_beta 90.619(8)
_cell_angle_gamma 90.
_cell_formula_units_Z 4.00
_cell_length_a 13.991(1)
_cell_length_b 5.748(1)
_cell_length_c 21.569(2)
_cell_measurement_reflns_used 22
_cell_measurement_temperature 293
_cell_measurement_theta_max 21.43
_cell_measurement_theta_min 18.43
_cell_volume 1734.5(4)
_computing_cell_refinement 'MSC/AFC Diffractometer Control Software'
_computing_data_collection
;
MSC/AFC Diffractometer Control Software (Molecular Structure Corporation,
1992a)
;
_computing_data_reduction 'TEXSAN PROCESS (Molecular Structure Corporation, 1992b)'
_computing_molecular_graphics 'ORTEPII (Johnson, 1976)'
_computing_publication_material TEXSAN
_computing_structure_refinement TEXSAN
_computing_structure_solution 'SAPI91 (Fan, 1991) and PATTY in DIRDIF92 (Beurskens et al., 1992)'
_diffrn_measurement_device 'Rigaku AFC7R'
_diffrn_measurement_method '\w/2\q scans'
_diffrn_radiation_type MoK\a
_diffrn_radiation_wavelength 0.71069
_diffrn_reflns_av_R_equivalents 0.040
_diffrn_reflns_limit_h_max 15
_diffrn_reflns_limit_h_min 0
_diffrn_reflns_limit_k_max 6
_diffrn_reflns_limit_k_min 0
_diffrn_reflns_limit_l_max 24
_diffrn_reflns_limit_l_min -25
_diffrn_reflns_number 2737
_diffrn_reflns_theta_max 25
_diffrn_standards_decay_% 0.4
_diffrn_standards_interval_count 200
_diffrn_standards_number 3
_exptl_absorpt_coefficient_mu 0.194
_exptl_absorpt_correction_type none
_exptl_crystal_colour yellow
_exptl_crystal_density_diffrn 1.315
_exptl_crystal_density_meas ?
_exptl_crystal_description plate
_exptl_crystal_size_max 0.30
_exptl_crystal_size_mid 0.20
_exptl_crystal_size_min 0.10
_refine_diff_density_max 0.12
_refine_diff_density_min -0.17
_refine_ls_extinction_method none
_refine_ls_goodness_of_fit_obs 1.38
_refine_ls_hydrogen_treatment 'Isotropic H atoms freely refined'
_refine_ls_number_parameters 294
_refine_ls_number_reflns 1619
_refine_ls_R_factor_obs 0.034
_refine_ls_shift/esd_max 0.01
_refine_ls_structure_factor_coef F
_refine_ls_weighting_details 'w = 1/\s^2^(F)'
_refine_ls_weighting_scheme calc
_refine_ls_wR_factor_obs 0.040
_reflns_number_observed 1619
_reflns_number_total 2593
_reflns_observed_criterion I>2\s(I)
_cod_data_source_file cf1106.cif
_cod_data_source_block 1
_cod_depositor_comments
;
The following automatic conversions were performed:

'_exptl_crystal_density_meas' value 'not measured' was changed to '?'
- the value is perceived as not measured.

Automatic conversion script
Id: cif_fix_values 3008 2015-01-20 13:52:24Z robertas 

The following automatic conversions were performed:

'_refine_ls_weighting_scheme' value 'w = 1/\s^2^(F)' was changed to
'calc'. New tag '_refine_ls_weighting_details' was created. The value
of the new tag was set to 'w = 1/\s^2^(F)'.

Automatic conversion script
Id: cif_fix_values 3143 2015-03-26 13:38:13Z robertas 
;
_cod_original_sg_symbol_H-M 'P 21/c'
_cod_database_code 2005981

loop_
_symmetry_equiv_pos_as_xyz
x,y,z
-x,1/2+y,1/2-z
-x,-y,-z
x,1/2-y,1/2+z

loop_
_atom_site_aniso_label
_atom_site_aniso_U_11
_atom_site_aniso_U_12
_atom_site_aniso_U_13
_atom_site_aniso_U_22
_atom_site_aniso_U_23
_atom_site_aniso_U_33
S1 .0629(5) .0083(4) .0062(4) .0527(5) .0051(4) .0529(5)
N1 .053(2) .008(2) .009(2) .052(2) .009(2) .048(2)
N2 .045(2) .010(2) .002(2) .049(2) .007(2) .046(2)
N3 .054(2) .009(2) -.001(2) .043(2) -.004(2) .047(2)
C1 .042(2) .001(2) -.003(2) .045(2) -.005(2) .038(2)
C2 .039(2) .006(2) .000(2) .047(2) -.005(2) .039(2)
C3 .043(2) .006(2) -.002(2) .044(2) -.002(2) .040(2)
C4 .042(2) -.002(2) .000(2) .049(2) .001(2) .040(2)
C5 .041(2) .002(2) -.001(2) .052(2) -.005(2) .040(2)
C6 .047(2) .006(2) .002(2) .063(2) -.004(2) .055(2)
C7 .050(2) .000(2) .014(2) .077(3) -.004(2) .060(2)
C8 .065(2) -.006(2) .012(2) .074(2) .009(2) .054(2)
C9 .055(2) .006(2) .000(2) .059(2) .005(2) .052(2)
C10 .034(2) .002(2) .007(2) .048(2) .009(2) .048(2)
C11 .048(2) .009(2) .007(2) .056(2) .016(2) .076(3)
C12 .043(2) .009(2) .001(2) .086(3) .045(3) .108(3)
C13 .054(2) -.023(3) -.019(2) .121(4) .044(3) .079(3)
C14 .057(2) -.016(2) -.010(2) .086(3) .010(2) .060(2)
C15 .047(2) .002(2) .000(2) .056(2) .006(2) .052(2)
C16 .041(2) -.003(2) .004(2) .060(2) -.004(2) .042(2)
C17 .052(2) .006(2) .008(2) .064(2) .000(2) .057(2)
C18 .054(2) .007(2) .005(2) .079(3) -.015(2) .072(2)
C19 .049(2) -.010(2) .012(2) .093(3) -.017(2) .062(2)
C20 .066(2) -.012(2) .016(2) .084(3) .005(2) .061(2)
C21 .062(2) .003(2) .013(2) .068(2) .005(2) .061(2)

loop_
_atom_site_label
_atom_site_fract_x
_atom_site_fract_y
_atom_site_fract_z
_atom_site_U_iso_or_equiv
_atom_site_B_iso_or_equiv
S1 .84898(6) .0911(2) .02986(4) .0562(5) 4.43(2)
N1 .7513(2) .4802(5) .0032(2) .051(2) 4.01(6)
N2 .9746(2) .3163(4) -.0674(2) .047(2) 3.69(6)
N3 .8032(2) .7725(5) -.0964(2) .048(2) 3.79(6)
C1 .8262(2) .3397(5) -.0065(2) .042(2) 3.27(6)
C2 .8899(2) .4286(5) -.0545(2) .042(2) 3.31(7)
C3 .8820(2) .6164(5) -.0936(2) .042(2) 3.33(6)
C4 .9648(2) .6231(5) -.1312(2) .044(2) 3.43(6)
C5 1.0211(2) .4317(5) -.1138(2) .044(2) 3.52(7)
C6 1.1093(2) .3870(6) -.1416(2) .055(2) 4.32(8)
C7 1.1375(2) .5407(6) -.1865(2) .062(2) 4.91(9)
C8 1.0827(2) .7311(6) -.2040(2) .064(2) 5.07(9)
C9 .9958(2) .7737(6) -.1775(2) .055(2) 4.37(8)
C10 .7458(2) .7843(5) -.1504(2) .043(2) 3.41(7)
C11 .6876(2) .9766(6) -.1601(2) .060(2) 4.74(9)
C12 .6280(2) .9810(9) -.2122(2) .079(3) 6.2(2)
C13 .6259(3) .803(2) -.2526(2) .085(3) 6.7(2)
C14 .6833(2) .6131(8) -.2434(2) .068(2) 5.37(9)
C15 .7433(2) .6022(6) -.1920(2) .052(2) 4.08(7)
C16 .6696(2) .4680(5) .0417(2) .048(2) 3.74(7)
C17 .6086(2) .6563(6) .0376(2) .058(2) 4.54(8)
C18 .5244(2) .6584(7) .0712(2) .068(2) 5.40(10)
C19 .5014(2) .4749(7) .1084(2) .068(2) 5.36(10)
C20 .5630(3) .2927(8) .1133(2) .070(2) 5.6(2)
C21 .6479(2) .2853(7) .0808(2) .064(2) 5.01(9)
H1 .750(2) .600(5) -.017(2) ? 3.1(6)
H2 .994(2) .188(5) -.049(2) ? 3.4(6)
H3 .816(2) .898(5) -.081(2) ? 4.2(7)
H4 1.147(2) .248(5) -.130(2) ? 5.4(7)
H5 1.194(2) .506(5) -.205(2) ? 5.5(7)
H6 1.103(2) .832(5) -.236(2) ? 5.8(8)
H7 .960(2) .902(4) -.190(2) ? 3.1(6)
H8 .692(2) 1.097(5) -.132(2) ? 5.0(8)
H9 .591(3) 1.124(6) -.215(2) ? 6.1(8)
H10 .593(3) .810(6) -.289(2) ? 7.9(9)
H11 .682(2) .485(6) -.272(2) ? 7.6(10)
H12 .779(2) .466(5) -.184(2) ? 3.8(6)
H13 .624(2) .787(5) .009(2) ? 5.4(7)
H14 .488(2) .793(6) .066(2) ? 6.1(8)
H15 .441(2) .474(6) .132(2) ? 6.9(8)
H16 .555(2) .167(6) .138(2) ? 5.9(8)
H17 .686(2) .154(5) .082(2) ? 4.8(7)

loop_
_geom_angle_atom_site_label_1
_geom_angle_atom_site_label_2
_geom_angle_atom_site_label_3
_geom_angle
_geom_angle_publ_flag
C1 N1 C16 134.2(3) yes
C3 N3 C10 120.1(2) yes
S1 C1 C2 121.2(2) yes
N2 C2 C1 120.7(2) yes
C1 C2 C3 131.4(2) yes
N3 C3 C4 126.5(3) yes
C3 C4 C5 106.5(2) no
C5 C4 C9 120.0(3) no
N2 C5 C6 130.7(3) no
C5 C6 C7 116.5(3) no
C7 C8 C9 121.2(3) no
N3 C10 C11 119.5(3) no
C11 C10 C15 119.8(3) no
C11 C12 C13 121.1(4) no
C13 C14 C15 120.1(4) no
N1 C16 C17 115.1(3) no
C17 C16 C21 119.8(3) no
C17 C18 C19 120.3(4) no
C19 C20 C21 122.0(4) no
C2 N2 C5 109.7(2) yes
S1 C1 N1 126.2(2) yes
N1 C1 C2 112.6(2) yes
N2 C2 C3 107.9(2) yes
N3 C3 C2 125.4(2) yes
C2 C3 C4 108.1(2) yes
C3 C4 C9 133.4(3) no
N2 C5 C4 107.7(2) no
C4 C5 C6 121.6(3) no
C6 C7 C8 122.5(3) no
C4 C9 C8 118.1(3) no
N3 C10 C15 120.7(3) no
C10 C11 C12 118.9(4) no
C12 C13 C14 120.3(4) no
C10 C15 C14 119.9(3) no
N1 C16 C21 125.1(3) no
C16 C17 C18 120.0(3) no
C18 C19 C20 119.2(3) no
C16 C21 C20 118.6(4) no

loop_
_geom_bond_atom_site_label_1
_geom_bond_site_symmetry_1
_geom_bond_atom_site_label_2
_geom_bond_site_symmetry_2
_geom_bond_distance
_geom_bond_publ_flag
S1 . C1 . 1.660(3) yes
N1 . C16 . 1.422(3) yes
N2 . C5 . 1.370(3) yes
N3 . C10 . 1.410(3) yes
C2 . C3 . 1.372(4) yes
C4 . C5 . 1.402(4) no
C5 . C6 . 1.403(4) no
C7 . C8 . 1.386(4) no
C10 . C11 . 1.387(4) no
C11 . C12 . 1.392(5) no
C13 . C14 . 1.368(6) no
C16 . C17 . 1.381(4) no
C17 . C18 . 1.389(4) no
C19 . C20 . 1.360(5) no
N1 . C1 . 1.341(3) yes
N2 . C2 . 1.381(3) yes
N3 . C3 . 1.423(3) yes
C1 . C2 . 1.466(4) yes
C3 . C4 . 1.422(4) yes
C4 . C9 . 1.394(4) no
C6 . C7 . 1.372(4) no
C8 . C9 . 1.371(4) no
C10 . C15 . 1.378(4) no
C12 . C13 . 1.345(6) no
C14 . C15 . 1.385(4) no
C16 . C21 . 1.382(4) no
C18 . C19 . 1.366(5) no
C20 . C21 . 1.386(4) no
